data_4130127
loop_
_publ_author_name
'Cai, Lingchao'
'Zhang, Kui'
'Kwon, Ohyun'

_publ_section_title
;
 Catalytic Asymmetric Total Synthesis of (-)-Actinophyllic Acid.
;
_journal_issue 10
_journal_name_full 'Journal of the American Chemical Society'
_journal_page_first 3298
_journal_page_last 3301
_journal_paper_doi 10.1021/jacs.6b00567
_journal_volume 138
_journal_year 2016
_chemical_formula_moiety 'C26 H30 N2 O7'
_chemical_formula_sum 'C26 H30 N2 O7'
_chemical_formula_weight 482.52
_space_group_crystal_system triclinic
_space_group_IT_number 2
_space_group_name_Hall '-P 1'
_space_group_name_H-M_alt 'P -1'
_atom_sites_solution_hydrogens geom
_audit_creation_method SHELXL-2014/6
_cell_angle_alpha 94.3941(8)
_cell_angle_beta 97.2458(8)
_cell_angle_gamma 92.0699(8)
_cell_formula_units_Z 2
_cell_length_a 9.1811(2)
_cell_length_b 11.1546(2)
_cell_length_c 11.7517(2)
_cell_measurement_reflns_used 9933
_cell_measurement_temperature 100(2)
_cell_measurement_theta_max 68.19
_cell_measurement_theta_min 3.80
_cell_volume 1189.11(4)
_computing_cell_refinement 'Bruker SAINT'
_computing_data_collection 'Bruker APEX2'
_computing_data_reduction 'Bruker SAINT'
_computing_molecular_graphics 'Bruker SHELXTL'
_computing_publication_material 'Bruker SHELXTL'
_computing_structure_refinement 'SHELXL-2014/6 (Sheldrick, 2014)'
_computing_structure_solution 'SHELXS-97 (Sheldrick 2008)'
_diffrn_ambient_temperature 100(2)
_diffrn_detector_area_resol_mean 8.3333
_diffrn_measured_fraction_theta_full 0.953
_diffrn_measured_fraction_theta_max 0.951
_diffrn_measurement_device_type 'Bruker APEX-II CCD'
_diffrn_measurement_method '\f and \w scans'
_diffrn_radiation_type CuK\a
_diffrn_radiation_wavelength 1.54178
_diffrn_reflns_av_R_equivalents 0.0291
_diffrn_reflns_av_unetI/netI 0.0217
_diffrn_reflns_Laue_measured_fraction_full 0.953
_diffrn_reflns_Laue_measured_fraction_max 0.951
_diffrn_reflns_limit_h_max 11
_diffrn_reflns_limit_h_min -10
_diffrn_reflns_limit_k_max 12
_diffrn_reflns_limit_k_min -11
_diffrn_reflns_limit_l_max 14
_diffrn_reflns_limit_l_min -14
_diffrn_reflns_number 21270
_diffrn_reflns_point_group_measured_fraction_full 0.953
_diffrn_reflns_point_group_measured_fraction_max 0.951
_diffrn_reflns_theta_full 67.679
_diffrn_reflns_theta_max 68.214
_diffrn_reflns_theta_min 3.804
_diffrn_source 'I\mS micro--focus source'
_exptl_absorpt_coefficient_mu 0.813
_exptl_absorpt_correction_T_max 0.75
_exptl_absorpt_correction_T_min 0.67
_exptl_absorpt_correction_type multi-scan
_exptl_absorpt_process_details 'SADABS V2014/2 (Bruker AXS Inc.)'
_exptl_crystal_colour colorless
_exptl_crystal_density_diffrn 1.348
_exptl_crystal_description block
_exptl_crystal_F_000 512
_exptl_crystal_size_max 0.400
_exptl_crystal_size_mid 0.360
_exptl_crystal_size_min 0.240
_refine_diff_density_max 0.246
_refine_diff_density_min -0.225
_refine_diff_density_rms 0.040
_refine_ls_extinction_method none
_refine_ls_goodness_of_fit_ref 1.040
_refine_ls_hydrogen_treatment constr
_refine_ls_matrix_type full
_refine_ls_number_parameters 320
_refine_ls_number_reflns 4131
_refine_ls_number_restraints 0
_refine_ls_restrained_S_all 1.040
_refine_ls_R_factor_all 0.0392
_refine_ls_R_factor_gt 0.0349
_refine_ls_shift/su_max 0.000
_refine_ls_shift/su_mean 0.000
_refine_ls_structure_factor_coef Fsqd
_refine_ls_weighting_details 'w=1/[\s^2^(Fo^2^)+(0.0403P)^2^+0.5000P] where P=(Fo^2^+2Fc^2^)/3'
_refine_ls_weighting_scheme calc
_refine_ls_wR_factor_gt 0.0845
_refine_ls_wR_factor_ref 0.0874
_reflns_Friedel_coverage 0.000
_reflns_number_gt 3711
_reflns_number_total 4131
_reflns_threshold_expression 'I > 2\s(I)'
_cod_data_source_file ja6b00567_si_002.cif
_cod_data_source_block kw1408s
_cod_database_code 4130127
_shelx_space_group_comment
; 
The symmetry employed for this shelxl refinement is uniquely defined 
by the following loop, which should always be used as a source of 
symmetry information in preference to the above space-group names. 
They are only intended as comments. 
;
_shelx_estimated_absorpt_t_min 0.737
_shelx_estimated_absorpt_t_max 0.829
_shelxl_version_number 2014/6

loop_
_space_group_symop_operation_xyz
'x, y, z'
'-x, -y, -z'

loop_
_atom_site_label
_atom_site_type_symbol
_atom_site_fract_x
_atom_site_fract_y
_atom_site_fract_z
_atom_site_U_iso_or_equiv
_atom_site_adp_type
_atom_site_occupancy
_atom_site_site_symmetry_order
_atom_site_calc_flag
_atom_site_refinement_flags_posn
_atom_site_refinement_flags_adp
O1 O 0.80039(12) -0.01453(9) 0.16474(9) 0.0302(2) Uani 1 1 d . .
O2 O 0.40766(11) 0.30390(10) 0.12991(9) 0.0304(2) Uani 1 1 d . .
O3 O 0.53866(10) 0.13682(8) 0.11465(8) 0.0223(2) Uani 1 1 d . .
O4 O 0.64900(10) 0.28888(8) 0.46789(8) 0.0211(2) Uani 1 1 d . .
O5 O 0.78177(10) 0.46225(8) 0.52909(8) 0.0201(2) Uani 1 1 d . .
O6 O 0.92739(11) 0.18041(9) 0.43119(8) 0.0256(2) Uani 1 1 d . .
O7 O 0.73358(11) 0.04819(9) 0.42212(8) 0.0246(2) Uani 1 1 d . .
N1 N 0.79417(13) 0.18782(10) 0.01274(10) 0.0213(3) Uani 1 1 d . .
N2 N 0.76986(12) 0.39331(9) 0.34416(9) 0.0165(2) Uani 1 1 d . .
C1 C 0.73457(15) 0.30530(12) 0.02842(11) 0.0208(3) Uani 1 1 d . .
H1 H 0.7795 0.3610 -0.0216 0.025 Uiso 1 1 calc R U
C2 C 0.56831(16) 0.28123(13) -0.01767(12) 0.0228(3) Uani 1 1 d . .
H2 H 0.5252 0.3546 -0.0495 0.027 Uiso 1 1 calc R U
C3 C 0.56933(17) 0.17872(13) -0.11407(12) 0.0268(3) Uani 1 1 d . .
H3A H 0.4892 0.1177 -0.1109 0.032 Uiso 1 1 calc R U
H3B H 0.5561 0.2110 -0.1907 0.032 Uiso 1 1 calc R U
C4 C 0.71989(17) 0.12290(13) -0.09216(12) 0.0278(3) Uani 1 1 d . .
H4A H 0.7080 0.0360 -0.0818 0.033 Uiso 1 1 calc R U
H4B H 0.7766 0.1329 -0.1574 0.033 Uiso 1 1 calc R U
C5 C 0.95306(16) 0.17876(13) 0.03967(12) 0.0252(3) Uani 1 1 d . .
H5A H 1.0042 0.2568 0.0321 0.030 Uiso 1 1 calc R U
H5B H 0.9888 0.1169 -0.0138 0.030 Uiso 1 1 calc R U
C6 C 0.98337(15) 0.14360(13) 0.16409(12) 0.0243(3) Uani 1 1 d . .
H6A H 1.0603 0.0837 0.1711 0.029 Uiso 1 1 calc R U
H6B H 1.0156 0.2151 0.2177 0.029 Uiso 1 1 calc R U
C7 C 0.83759(16) 0.09028(12) 0.18924(12) 0.0226(3) Uani 1 1 d . .
C8 C 0.74158(15) 0.16986(12) 0.26549(11) 0.0191(3) Uani 1 1 d . .
C9 C 0.57893(15) 0.12626(13) 0.23608(12) 0.0219(3) Uani 1 1 d . .
H9A H 0.5659 0.0415 0.2539 0.026 Uiso 1 1 calc R U
H9B H 0.5165 0.1764 0.2815 0.026 Uiso 1 1 calc R U
C10 C 0.49238(15) 0.24501(13) 0.08204(12) 0.0227(3) Uani 1 1 d . .
C11 C 0.75968(14) 0.35908(12) 0.15120(11) 0.0180(3) Uani 1 1 d . .
C12 C 0.75773(14) 0.30341(12) 0.25061(11) 0.0174(3) Uani 1 1 d . .
C13 C 0.78213(14) 0.50714(12) 0.30045(11) 0.0175(3) Uani 1 1 d . .
C14 C 0.77416(14) 0.48719(12) 0.18083(11) 0.0179(3) Uani 1 1 d . .
C15 C 0.77904(15) 0.58477(12) 0.11279(12) 0.0211(3) Uani 1 1 d . .
H15 H 0.7743 0.5720 0.0315 0.025 Uiso 1 1 calc R U
C16 C 0.79081(15) 0.69967(13) 0.16649(12) 0.0231(3) Uani 1 1 d . .
H16 H 0.7935 0.7669 0.1217 0.028 Uiso 1 1 calc R U
C17 C 0.79875(16) 0.71818(12) 0.28596(12) 0.0237(3) Uani 1 1 d . .
H17 H 0.8065 0.7983 0.3208 0.028 Uiso 1 1 calc R U
C18 C 0.79570(15) 0.62328(12) 0.35553(12) 0.0210(3) Uani 1 1 d . .
H18 H 0.8025 0.6367 0.4369 0.025 Uiso 1 1 calc R U
C19 C 0.72664(14) 0.37413(12) 0.45259(11) 0.0177(3) Uani 1 1 d . .
C20 C 0.74738(15) 0.46519(13) 0.65026(11) 0.0218(3) Uani 1 1 d . .
C21 C 0.58324(16) 0.47465(15) 0.65254(13) 0.0314(4) Uani 1 1 d . .
H21A H 0.5490 0.5434 0.6112 0.047 Uiso 1 1 calc R U
H21B H 0.5631 0.4859 0.7325 0.047 Uiso 1 1 calc R U
H21C H 0.5316 0.4006 0.6154 0.047 Uiso 1 1 calc R U
C22 C 0.83089(16) 0.57968(14) 0.70341(12) 0.0269(3) Uani 1 1 d . .
H22A H 0.9355 0.5735 0.6959 0.040 Uiso 1 1 calc R U
H22B H 0.8184 0.5913 0.7851 0.040 Uiso 1 1 calc R U
H22C H 0.7928 0.6484 0.6637 0.040 Uiso 1 1 calc R U
C23 C 0.80783(17) 0.35548(14) 0.70470(13) 0.0301(3) Uani 1 1 d . .
H23A H 0.7489 0.2835 0.6710 0.045 Uiso 1 1 calc R U
H23B H 0.8036 0.3647 0.7878 0.045 Uiso 1 1 calc R U
H23C H 0.9101 0.3473 0.6905 0.045 Uiso 1 1 calc R U
C24 C 0.81075(15) 0.13727(12) 0.38444(12) 0.0213(3) Uani 1 1 d . .
C25 C 0.79374(18) 0.00717(15) 0.53242(14) 0.0325(4) Uani 1 1 d . .
H25A H 0.8162 0.0765 0.5906 0.039 Uiso 1 1 calc R U
H25B H 0.8855 -0.0349 0.5248 0.039 Uiso 1 1 calc R U
C26 C 0.6809(2) -0.0763(2) 0.56802(18) 0.0584(6) Uani 1 1 d . .
H26A H 0.5944 -0.0317 0.5830 0.088 Uiso 1 1 calc R U
H26B H 0.7216 -0.1120 0.6381 0.088 Uiso 1 1 calc R U
H26C H 0.6525 -0.1402 0.5064 0.088 Uiso 1 1 calc R U

loop_
_atom_site_aniso_label
_atom_site_aniso_U_11
_atom_site_aniso_U_22
_atom_site_aniso_U_33
_atom_site_aniso_U_23
_atom_site_aniso_U_13
_atom_site_aniso_U_12
O1 0.0432(6) 0.0141(6) 0.0353(6) 0.0000(4) 0.0139(5) 0.0016(4)
O2 0.0314(6) 0.0370(7) 0.0235(5) -0.0005(4) 0.0052(4) 0.0103(4)
O3 0.0275(5) 0.0196(5) 0.0196(5) -0.0004(4) 0.0047(4) -0.0026(4)
O4 0.0233(5) 0.0203(5) 0.0204(5) 0.0023(4) 0.0057(4) -0.0010(4)
O5 0.0250(5) 0.0201(5) 0.0153(5) 0.0004(4) 0.0038(4) -0.0007(4)
O6 0.0264(5) 0.0232(6) 0.0276(5) 0.0057(4) 0.0023(4) 0.0041(4)
O7 0.0313(5) 0.0193(5) 0.0253(5) 0.0087(4) 0.0076(4) 0.0027(4)
N1 0.0272(6) 0.0167(6) 0.0204(6) -0.0023(4) 0.0069(5) -0.0004(4)
N2 0.0209(6) 0.0122(6) 0.0166(5) 0.0016(4) 0.0035(4) 0.0005(4)
C1 0.0283(7) 0.0169(7) 0.0176(7) 0.0013(5) 0.0057(5) -0.0006(5)
C2 0.0290(7) 0.0200(8) 0.0188(7) 0.0004(5) 0.0015(6) 0.0000(5)
C3 0.0338(8) 0.0257(8) 0.0200(7) -0.0031(6) 0.0046(6) -0.0047(6)
C4 0.0407(9) 0.0202(8) 0.0222(7) -0.0033(6) 0.0061(6) 0.0006(6)
C5 0.0284(8) 0.0214(8) 0.0278(8) -0.0002(6) 0.0121(6) 0.0011(5)
C6 0.0258(7) 0.0196(8) 0.0282(8) -0.0016(6) 0.0072(6) 0.0045(5)
C7 0.0312(8) 0.0150(8) 0.0226(7) 0.0029(5) 0.0060(6) 0.0044(5)
C8 0.0249(7) 0.0129(7) 0.0205(7) 0.0019(5) 0.0068(5) 0.0006(5)
C9 0.0277(7) 0.0191(7) 0.0196(7) 0.0019(5) 0.0067(5) -0.0028(5)
C10 0.0231(7) 0.0230(8) 0.0202(7) -0.0019(5) -0.0012(5) -0.0006(5)
C11 0.0195(6) 0.0159(7) 0.0190(7) 0.0003(5) 0.0042(5) 0.0004(5)
C12 0.0179(6) 0.0141(7) 0.0203(7) 0.0001(5) 0.0042(5) 0.0006(5)
C13 0.0170(6) 0.0154(7) 0.0206(7) 0.0029(5) 0.0032(5) 0.0013(5)
C14 0.0176(6) 0.0166(7) 0.0194(7) 0.0012(5) 0.0026(5) 0.0010(5)
C15 0.0244(7) 0.0200(7) 0.0194(7) 0.0037(5) 0.0038(5) 0.0014(5)
C16 0.0268(7) 0.0163(7) 0.0274(7) 0.0065(5) 0.0052(6) 0.0013(5)
C17 0.0288(7) 0.0142(7) 0.0283(8) -0.0009(5) 0.0066(6) 0.0004(5)
C18 0.0240(7) 0.0184(7) 0.0206(7) -0.0006(5) 0.0046(5) -0.0004(5)
C19 0.0183(6) 0.0174(7) 0.0179(6) 0.0021(5) 0.0027(5) 0.0042(5)
C20 0.0218(7) 0.0298(8) 0.0139(6) -0.0011(5) 0.0041(5) 0.0017(5)
C21 0.0225(8) 0.0438(10) 0.0264(8) -0.0096(6) 0.0048(6) 0.0016(6)
C22 0.0256(7) 0.0334(9) 0.0203(7) -0.0052(6) 0.0024(6) 0.0004(6)
C23 0.0338(8) 0.0365(9) 0.0204(7) 0.0074(6) 0.0022(6) 0.0006(6)
C24 0.0273(7) 0.0149(7) 0.0237(7) 0.0036(5) 0.0090(6) 0.0049(5)
C25 0.0355(9) 0.0333(9) 0.0319(8) 0.0180(7) 0.0058(7) 0.0072(6)
C26 0.0375(10) 0.0901(17) 0.0564(13) 0.0535(12) 0.0113(9) 0.0048(10)

loop_
_atom_type_symbol
_atom_type_description
_atom_type_scat_dispersion_real
_atom_type_scat_dispersion_imag
_atom_type_scat_source
C C 0.0181 0.0091 'International Tables Vol C Tables 4.2.6.8 and 6.1.1.4'
H H 0.0000 0.0000 'International Tables Vol C Tables 4.2.6.8 and 6.1.1.4'
N N 0.0311 0.0180 'International Tables Vol C Tables 4.2.6.8 and 6.1.1.4'
O O 0.0492 0.0322 'International Tables Vol C Tables 4.2.6.8 and 6.1.1.4'

loop_
_geom_angle_atom_site_label_1
_geom_angle_atom_site_label_2
_geom_angle_atom_site_label_3
_geom_angle
C10 O3 C9 117.46(10)
C19 O5 C20 120.38(10)
C24 O7 C25 115.74(11)
C1 N1 C4 109.98(11)
C1 N1 C5 117.80(11)
C4 N1 C5 118.41(11)
C19 N2 C13 124.50(11)
C19 N2 C12 123.78(11)
C13 N2 C12 108.49(10)
N1 C1 C11 113.48(11)
N1 C1 C2 102.98(11)
C11 C1 C2 112.81(11)
N1 C1 H1 109.1
C11 C1 H1 109.1
C2 C1 H1 109.1
C10 C2 C3 113.55(12)
C10 C2 C1 107.13(11)
C3 C2 C1 103.29(11)
C10 C2 H2 110.9
C3 C2 H2 110.9
C1 C2 H2 110.9
C4 C3 C2 106.01(11)
C4 C3 H3A 110.5
C2 C3 H3A 110.5
C4 C3 H3B 110.5
C2 C3 H3B 110.5
H3A C3 H3B 108.7
N1 C4 C3 105.43(11)
N1 C4 H4A 110.7
C3 C4 H4A 110.7
N1 C4 H4B 110.7
C3 C4 H4B 110.7
H4A C4 H4B 108.8
N1 C5 C6 107.37(11)
N1 C5 H5A 110.2
C6 C5 H5A 110.2
N1 C5 H5B 110.2
C6 C5 H5B 110.2
H5A C5 H5B 108.5
C7 C6 C5 104.71(11)
C7 C6 H6A 110.8
C5 C6 H6A 110.8
C7 C6 H6B 110.8
C5 C6 H6B 110.8
H6A C6 H6B 108.9
O1 C7 C6 122.34(13)
O1 C7 C8 118.58(12)
C6 C7 C8 118.51(12)
C12 C8 C24 112.73(11)
C12 C8 C9 109.89(11)
C24 C8 C9 113.11(11)
C12 C8 C7 113.35(11)
C24 C8 C7 98.32(10)
C9 C8 C7 109.01(11)
O3 C9 C8 107.06(10)
O3 C9 H9A 110.3
C8 C9 H9A 110.3
O3 C9 H9B 110.3
C8 C9 H9B 110.3
H9A C9 H9B 108.6
O2 C10 O3 123.89(13)
O2 C10 C2 125.90(14)
O3 C10 C2 110.14(11)
C12 C11 C14 108.01(12)
C12 C11 C1 129.14(12)
C14 C11 C1 122.51(12)
C11 C12 N2 108.36(11)
C11 C12 C8 128.54(12)
N2 C12 C8 123.08(11)
C18 C13 C14 121.61(12)
C18 C13 N2 131.32(12)
C14 C13 N2 107.05(11)
C13 C14 C15 120.19(12)
C13 C14 C11 108.08(11)
C15 C14 C11 131.73(12)
C16 C15 C14 118.50(13)
C16 C15 H15 120.7
C14 C15 H15 120.7
C15 C16 C17 120.66(13)
C15 C16 H16 119.7
C17 C16 H16 119.7
C18 C17 C16 122.08(13)
C18 C17 H17 119.0
C16 C17 H17 119.0
C17 C18 C13 116.95(12)
C17 C18 H18 121.5
C13 C18 H18 121.5
O4 C19 O5 127.51(12)
O4 C19 N2 122.56(12)
O5 C19 N2 109.92(11)
O5 C20 C23 109.04(11)
O5 C20 C22 101.44(11)
C23 C20 C22 111.45(12)
O5 C20 C21 110.12(11)
C23 C20 C21 113.04(13)
C22 C20 C21 111.13(12)
C20 C21 H21A 109.5
C20 C21 H21B 109.5
H21A C21 H21B 109.5
C20 C21 H21C 109.5
H21A C21 H21C 109.5
H21B C21 H21C 109.5
C20 C22 H22A 109.5
C20 C22 H22B 109.5
H22A C22 H22B 109.5
C20 C22 H22C 109.5
H22A C22 H22C 109.5
H22B C22 H22C 109.5
C20 C23 H23A 109.5
C20 C23 H23B 109.5
H23A C23 H23B 109.5
C20 C23 H23C 109.5
H23A C23 H23C 109.5
H23B C23 H23C 109.5
O6 C24 O7 125.22(13)
O6 C24 C8 122.93(12)
O7 C24 C8 111.52(12)
O7 C25 C26 107.31(13)
O7 C25 H25A 110.3
C26 C25 H25A 110.3
O7 C25 H25B 110.3
C26 C25 H25B 110.3
H25A C25 H25B 108.5
C25 C26 H26A 109.5
C25 C26 H26B 109.5
H26A C26 H26B 109.5
C25 C26 H26C 109.5
H26A C26 H26C 109.5
H26B C26 H26C 109.5

loop_
_geom_bond_atom_site_label_1
_geom_bond_atom_site_label_2
_geom_bond_distance
O1 C7 1.2088(17)
O2 C10 1.2015(17)
O3 C10 1.3603(17)
O3 C9 1.4431(16)
O4 C19 1.2059(16)
O5 C19 1.3208(16)
O5 C20 1.4951(15)
O6 C24 1.2058(17)
O7 C24 1.3346(17)
O7 C25 1.4571(17)
N1 C1 1.4460(17)
N1 C4 1.4576(18)
N1 C5 1.4620(18)
N2 C19 1.4106(17)
N2 C13 1.4117(17)
N2 C12 1.4208(16)
C1 C11 1.5061(18)
C1 C2 1.5605(19)
C1 H1 1.0000
C2 C10 1.510(2)
C2 C3 1.5479(19)
C2 H2 1.0000
C3 C4 1.537(2)
C3 H3A 0.9900
C3 H3B 0.9900
C4 H4A 0.9900
C4 H4B 0.9900
C5 C6 1.537(2)
C5 H5A 0.9900
C5 H5B 0.9900
C6 C7 1.517(2)
C6 H6A 0.9900
C6 H6B 0.9900
C7 C8 1.5818(18)
C8 C12 1.5173(19)
C8 C24 1.5363(19)
C8 C9 1.5420(19)
C9 H9A 0.9900
C9 H9B 0.9900
C11 C12 1.3662(19)
C11 C14 1.4420(19)
C13 C18 1.3972(19)
C13 C14 1.3986(18)
C14 C15 1.4018(19)
C15 C16 1.379(2)
C15 H15 0.9500
C16 C17 1.396(2)
C16 H16 0.9500
C17 C18 1.388(2)
C17 H17 0.9500
C18 H18 0.9500
C20 C23 1.515(2)
C20 C22 1.515(2)
C20 C21 1.5180(19)
C21 H21A 0.9800
C21 H21B 0.9800
C21 H21C 0.9800
C22 H22A 0.9800
C22 H22B 0.9800
C22 H22C 0.9800
C23 H23A 0.9800
C23 H23B 0.9800
C23 H23C 0.9800
C25 C26 1.488(2)
C25 H25A 0.9900
C25 H25B 0.9900
C26 H26A 0.9800
C26 H26B 0.9800
C26 H26C 0.9800
